data_4111104
loop_
_publ_author_name
'Jillian A. Hatnean'
'Ritu Raturi'
'Julie Lefebvre'
'Daniel B. Leznoff'
'Gavin Lawes'
'Samuel A. Johnson'

_publ_section_title
;
 Assembly of Triangular Trimetallic Complexes by Triamidophosphine
 Ligands: Spin-Frustrated Mn2+ Plaquettes and Diamagnetic Mg2+ Analogues
 with a Combined Through-Space, Through-Bond Pathway for 31P-31P Spin-Spin
 Coupling
;
_journal_name_full 'Journal of the American Chemical Society'
_journal_page_first 14992
_journal_page_last 14999
_journal_paper_doi 10.1021/ja065597i
_journal_volume 128
_journal_year 2006
_chemical_formula_sum 'C72 H60 F36 Mg3 N6 O3 P2'
_chemical_formula_weight 1876.13
_chemical_name_systematic
;
 ?
;
_space_group_IT_number 14
_symmetry_cell_setting monoclinic
_symmetry_space_group_name_Hall '-P 2ybc'
_symmetry_space_group_name_H-M 'P 1 21/c 1'
_atom_sites_solution_hydrogens geom
_atom_sites_solution_primary direct
_atom_sites_solution_secondary difmap
_audit_conform_dict_location ftp://ftp.iucr.org/pub/cif_core.dic
_audit_conform_dict_name cif_core.dic
_audit_conform_dict_version 2.2
_audit_creation_date 2006-09-13T16:15:36-00:00
_audit_creation_method 'WinGX routine CIF_UPDATE'
_cell_angle_alpha 90
_cell_angle_beta 90.6540(10)
_cell_angle_gamma 90
_cell_formula_units_Z 4
_cell_length_a 16.1671(19)
_cell_length_b 21.732(3)
_cell_length_c 22.771(3)
_cell_measurement_reflns_used 8842
_cell_measurement_temperature 133(2)
_cell_measurement_theta_max 28.08
_cell_measurement_theta_min 2.39
_cell_volume 7999.9(18)
_computing_cell_refinement 'Bruker SMART'
_computing_data_collection 'Bruker SMART'
_computing_data_reduction 'Bruker SAINT'
_computing_molecular_graphics 'Bruker SHELXTL'
_computing_publication_material 'Bruker SHELXTL'
_computing_structure_refinement 'SHELXL-97 (Sheldrick, 1997)'
_computing_structure_solution 'Bruker SHELXTL'
_diffrn_ambient_temperature 133(2)
_diffrn_measured_fraction_theta_full 0.982
_diffrn_measured_fraction_theta_max 0.982
_diffrn_measurement_device_type 'CCD area detector'
_diffrn_measurement_method 'phi and omega scans'
_diffrn_radiation_monochromator graphite
_diffrn_radiation_type MoK\a
_diffrn_radiation_wavelength 0.71073
_diffrn_reflns_av_R_equivalents 0.0298
_diffrn_reflns_av_unetI/netI 0.0253
_diffrn_reflns_limit_h_max 20
_diffrn_reflns_limit_h_min -20
_diffrn_reflns_limit_k_max 27
_diffrn_reflns_limit_k_min -28
_diffrn_reflns_limit_l_max 29
_diffrn_reflns_limit_l_min -29
_diffrn_reflns_number 88776
_diffrn_reflns_theta_full 27.5
_diffrn_reflns_theta_max 27.5
_diffrn_reflns_theta_min 1.26
_exptl_absorpt_coefficient_mu 0.212
_exptl_absorpt_correction_T_max 0.939
_exptl_absorpt_correction_T_min 0.84985
_exptl_absorpt_correction_type multi-scan
_exptl_absorpt_process_details 'SADABS, BRUKER 2001'
_exptl_crystal_colour colorless
_exptl_crystal_density_diffrn 1.558
_exptl_crystal_description cut
_exptl_crystal_F_000 3792
_exptl_crystal_size_max 0.5
_exptl_crystal_size_mid 0.5
_exptl_crystal_size_min 0.3
_refine_diff_density_max 1.967
_refine_diff_density_min -0.946
_refine_diff_density_rms 0.081
_refine_ls_extinction_method none
_refine_ls_goodness_of_fit_ref 1.02
_refine_ls_hydrogen_treatment constr
_refine_ls_matrix_type full
_refine_ls_number_parameters 1127
_refine_ls_number_reflns 18033
_refine_ls_number_restraints 0
_refine_ls_restrained_S_all 1.02
_refine_ls_R_factor_all 0.0776
_refine_ls_R_factor_gt 0.062
_refine_ls_shift/su_max 0.001
_refine_ls_shift/su_mean 0
_refine_ls_structure_factor_coef Fsqd
_refine_ls_weighting_details 'calc w=1/[\s^2^(Fo^2^)+(0.0889P)^2^+11.7293P] where P=(Fo^2^+2Fc^2^)/3'
_refine_ls_weighting_scheme calc
_refine_ls_wR_factor_gt 0.159
_refine_ls_wR_factor_ref 0.1746
_reflns_number_gt 14380
_reflns_number_total 18033
_reflns_threshold_expression >2sigma(I)
_cod_data_source_file ja065597isi20060914_095005.cif
_cod_data_source_block jhmgs
_cod_original_cell_volume 7999.9(16)
_cod_database_code 4111104

loop_
_symmetry_equiv_pos_as_xyz
'x, y, z'
'-x, y+1/2, -z+1/2'
'-x, -y, -z'
'x, -y-1/2, z-1/2'

loop_
_atom_site_label
_atom_site_type_symbol
_atom_site_fract_x
_atom_site_fract_y
_atom_site_fract_z
_atom_site_U_iso_or_equiv
_atom_site_adp_type
_atom_site_occupancy
_atom_site_symmetry_multiplicity
_atom_site_calc_flag
_atom_site_refinement_flags
_atom_site_disorder_assembly
_atom_site_disorder_group
Mg1 Mg 0.32246(5) 0.52367(4) 0.18488(4) 0.02030(17) Uani 1 1 d . . .
Mg2 Mg 0.14635(5) 0.59500(4) 0.23318(4) 0.02037(17) Uani 1 1 d . . .
Mg3 Mg 0.28600(5) 0.53470(4) 0.33068(4) 0.02062(17) Uani 1 1 d . . .
N1 N 0.41833(12) 0.58363(9) 0.17382(9) 0.0216(4) Uani 1 1 d . . .
N2 N 0.17658(12) 0.68520(9) 0.22262(9) 0.0213(4) Uani 1 1 d . . .
N3 N 0.34175(12) 0.61199(9) 0.36148(9) 0.0231(4) Uani 1 1 d . . .
N4 N 0.15888(12) 0.54316(9) 0.31349(9) 0.0211(4) Uani 1 1 d . . .
N5 N 0.32668(12) 0.47246(9) 0.26396(9) 0.0222(4) Uani 1 1 d . . .
N6 N 0.19094(12) 0.53236(9) 0.16990(9) 0.0219(4) Uani 1 1 d . . .
O1 O 0.34282(11) 0.46423(8) 0.11565(8) 0.0284(4) Uani 1 1 d . . .
O2 O 0.01945(10) 0.59410(8) 0.22755(8) 0.0259(4) Uani 1 1 d . . .
O3 O 0.30858(11) 0.47517(8) 0.39926(8) 0.0293(4) Uani 1 1 d . . .
P1 P 0.32463(4) 0.63900(3) 0.25054(3) 0.01923(13) Uani 1 1 d . . .
P2 P 0.15853(4) 0.42914(3) 0.24677(3) 0.02650(15) Uani 1 1 d . . .
C1 C 0.39905(15) 0.64700(11) 0.19060(11) 0.0227(5) Uani 1 1 d . . .
H1A H 0.3743 0.6699 0.1571 0.027 Uiso 1 1 calc R . .
H1B H 0.4495 0.6689 0.2042 0.027 Uiso 1 1 calc R . .
C2 C 0.25520(14) 0.70567(10) 0.24842(11) 0.0218(5) Uani 1 1 d . . .
H2A H 0.2465 0.7216 0.2886 0.026 Uiso 1 1 calc R . .
H2B H 0.2794 0.7389 0.2243 0.026 Uiso 1 1 calc R . .
C3 C 0.38519(15) 0.64933(11) 0.31852(11) 0.0229(5) Uani 1 1 d . . .
H3A H 0.4427 0.6347 0.3136 0.027 Uiso 1 1 calc R . .
H3B H 0.3863 0.6931 0.3305 0.027 Uiso 1 1 calc R . .
C4 C 0.49709(14) 0.57459(11) 0.15392(10) 0.0222(5) Uani 1 1 d . . .
C5 C 0.55267(15) 0.62197(12) 0.13900(11) 0.0250(5) Uani 1 1 d . . .
H5 H 0.5346 0.6636 0.1395 0.03 Uiso 1 1 calc R . .
C6 C 0.63388(15) 0.60826(13) 0.12358(11) 0.0287(5) Uani 1 1 d . . .
C7 C 0.66284(15) 0.54899(13) 0.12024(12) 0.0306(6) Uani 1 1 d . . .
H7 H 0.7186 0.5406 0.1101 0.037 Uiso 1 1 calc R . .
C8 C 0.60738(16) 0.50156(13) 0.13226(11) 0.0277(5) Uani 1 1 d . . .
C9 C 0.52742(15) 0.51352(12) 0.14862(11) 0.0243(5) Uani 1 1 d . . .
H9 H 0.4915 0.48 0.1566 0.029 Uiso 1 1 calc R . .
C10 C 0.69127(17) 0.66107(15) 0.11207(14) 0.0367(6) Uani 1 1 d . . .
C11 C 0.63621(18) 0.43662(14) 0.12642(14) 0.0383(7) Uani 1 1 d . . .
C12 C 0.12887(14) 0.73278(11) 0.20132(11) 0.0220(5) Uani 1 1 d . . .
C13 C 0.14232(15) 0.79491(11) 0.21614(11) 0.0239(5) Uani 1 1 d . . .
H13 H 0.186 0.8053 0.2426 0.029 Uiso 1 1 calc R . .
C14 C 0.09254(16) 0.84137(12) 0.19266(12) 0.0293(5) Uani 1 1 d . . .
C15 C 0.02861(17) 0.82859(13) 0.15416(13) 0.0346(6) Uani 1 1 d . . .
H15 H -0.005 0.8605 0.1384 0.042 Uiso 1 1 calc R . .
C16 C 0.01492(16) 0.76781(14) 0.13919(12) 0.0326(6) Uani 1 1 d . A .
C17 C 0.06343(15) 0.72074(12) 0.16132(11) 0.0273(5) Uani 1 1 d . . .
H17 H 0.0526 0.6796 0.1495 0.033 Uiso 1 1 calc R . .
C18 C 0.10799(18) 0.90564(13) 0.21252(15) 0.0378(7) Uani 1 1 d . . .
C19 C -0.0544(2) 0.75191(17) 0.09733(15) 0.0464(8) Uani 1 1 d . . .
C20 C 0.35527(15) 0.62731(11) 0.41923(11) 0.0239(5) Uani 1 1 d . . .
C21 C 0.42340(15) 0.66230(12) 0.43981(12) 0.0266(5) Uani 1 1 d . . .
H21 H 0.4628 0.6775 0.4128 0.032 Uiso 1 1 calc R . .
C22 C 0.43297(16) 0.67446(12) 0.49907(12) 0.0292(5) Uani 1 1 d . . .
C23 C 0.37741(17) 0.65379(13) 0.54057(12) 0.0307(6) Uani 1 1 d . . .
H23 H 0.3857 0.6618 0.5812 0.037 Uiso 1 1 calc R . .
C24 C 0.30945(16) 0.62103(12) 0.52044(12) 0.0286(5) Uani 1 1 d . . .
C25 C 0.29819(15) 0.60793(12) 0.46174(11) 0.0264(5) Uani 1 1 d . . .
H25 H 0.2508 0.5853 0.4496 0.032 Uiso 1 1 calc R . .
C26 C 0.50442(18) 0.71312(15) 0.52011(13) 0.0378(6) Uani 1 1 d . . .
C27 C 0.24550(18) 0.59876(14) 0.56285(13) 0.0352(6) Uani 1 1 d . . .
C28 C 0.12003(15) 0.48202(11) 0.30341(12) 0.0254(5) Uani 1 1 d . . .
H28A H 0.0608 0.4894 0.2945 0.031 Uiso 1 1 calc R . .
H28B H 0.1225 0.4596 0.3412 0.031 Uiso 1 1 calc R . .
C29 C 0.26946(15) 0.41904(11) 0.26249(12) 0.0256(5) Uani 1 1 d . . .
H29A H 0.2742 0.3984 0.3011 0.031 Uiso 1 1 calc R . .
H29B H 0.2909 0.3899 0.2329 0.031 Uiso 1 1 calc R . .
C30 C 0.15477(15) 0.47009(11) 0.17576(12) 0.0257(5) Uani 1 1 d . . .
H30A H 0.1821 0.4434 0.1466 0.031 Uiso 1 1 calc R . .
H30B H 0.0959 0.4731 0.1638 0.031 Uiso 1 1 calc R . .
C31 C 0.11496(14) 0.57820(12) 0.35539(11) 0.0238(5) Uani 1 1 d . . .
C32 C 0.04955(17) 0.55570(13) 0.38942(12) 0.0319(6) Uani 1 1 d . . .
H32 H 0.0357 0.5132 0.3881 0.038 Uiso 1 1 calc R . .
C33 C 0.00522(18) 0.59533(15) 0.42494(14) 0.0395(7) Uani 1 1 d . . .
C34 C 0.02208(18) 0.65751(14) 0.42834(13) 0.0375(6) Uani 1 1 d . . .
H34 H -0.0102 0.6841 0.452 0.045 Uiso 1 1 calc R . .
C35 C 0.08764(16) 0.67968(12) 0.39608(11) 0.0280(5) Uani 1 1 d . . .
C36 C 0.13452(15) 0.64081(11) 0.36155(11) 0.0233(5) Uani 1 1 d . . .
H36 H 0.181 0.6569 0.3416 0.028 Uiso 1 1 calc R . .
C37 C -0.0674(3) 0.57110(19) 0.4587(2) 0.0692(13) Uani 1 1 d . . .
C38 C 0.10317(19) 0.74761(14) 0.39278(13) 0.0365(6) Uani 1 1 d . . .
C39 C 0.40960(15) 0.45445(11) 0.27464(10) 0.0230(5) Uani 1 1 d . . .
C40 C 0.43732(18) 0.39321(12) 0.27393(12) 0.0310(6) Uani 1 1 d . . .
H40 H 0.3991 0.3608 0.2667 0.037 Uiso 1 1 calc R . .
C41 C 0.5200(2) 0.37982(14) 0.28371(14) 0.0409(7) Uani 1 1 d . . .
C42 C 0.57803(18) 0.42471(15) 0.29524(13) 0.0389(7) Uani 1 1 d . . .
H42 H 0.6344 0.4145 0.3021 0.047 Uiso 1 1 calc R . .
C43 C 0.55127(16) 0.48561(13) 0.29646(11) 0.0298(5) Uani 1 1 d . . .
C44 C 0.46887(15) 0.50005(12) 0.28665(11) 0.0249(5) Uani 1 1 d . . .
H44 H 0.452 0.5419 0.2881 0.03 Uiso 1 1 calc R . .
C45 C 0.5459(2) 0.31328(17) 0.2807(2) 0.0603(11) Uani 1 1 d . . .
C46 C 0.61046(17) 0.53634(15) 0.31084(13) 0.0369(6) Uani 1 1 d . . .
C47 C 0.18358(14) 0.55606(11) 0.11199(11) 0.0233(5) Uani 1 1 d . . .
C48 C 0.14743(15) 0.52512(12) 0.06377(12) 0.0274(5) Uani 1 1 d . . .
H48 H 0.1236 0.4856 0.069 0.033 Uiso 1 1 calc R . .
C49 C 0.14665(15) 0.55251(13) 0.00845(12) 0.0298(6) Uani 1 1 d . . .
C50 C 0.17956(17) 0.60993(14) -0.00152(12) 0.0329(6) Uani 1 1 d . . .
H50 H 0.1786 0.6277 -0.0396 0.039 Uiso 1 1 calc R . .
C51 C 0.21424(17) 0.64106(13) 0.04601(12) 0.0313(6) Uani 1 1 d . . .
C52 C 0.21631(15) 0.61466(12) 0.10126(11) 0.0272(5) Uani 1 1 d . . .
H52 H 0.2407 0.6369 0.1329 0.033 Uiso 1 1 calc R . .
C53 C 0.10838(19) 0.51932(15) -0.04282(13) 0.0394(7) Uani 1 1 d . . .
C54 C 0.2481(2) 0.70507(16) 0.03769(13) 0.0434(7) Uani 1 1 d . . .
C55 C 0.36480(18) 0.48915(14) 0.05804(12) 0.0343(6) Uani 1 1 d . . .
H55A H 0.3956 0.5283 0.0624 0.041 Uiso 1 1 calc R . .
H55B H 0.3146 0.4966 0.0337 0.041 Uiso 1 1 calc R . .
C56 C 0.41859(19) 0.44018(15) 0.03058(13) 0.0402(7) Uani 1 1 d . . .
H56A H 0.4768 0.4437 0.0442 0.048 Uiso 1 1 calc R . .
H56B H 0.4165 0.4424 -0.0128 0.048 Uiso 1 1 calc R . .
C57 C 0.3788(3) 0.38165(17) 0.05285(16) 0.0542(9) Uani 1 1 d . . .
H57A H 0.4182 0.3468 0.052 0.065 Uiso 1 1 calc R . .
H57B H 0.3292 0.3709 0.0291 0.065 Uiso 1 1 calc R . .
C58 C 0.35548(19) 0.39755(13) 0.11555(14) 0.0366(6) Uani 1 1 d . . .
H58A H 0.3042 0.3759 0.1269 0.044 Uiso 1 1 calc R . .
H58B H 0.4004 0.3859 0.1433 0.044 Uiso 1 1 calc R . .
C59 C -0.03454(16) 0.63389(13) 0.26244(13) 0.0327(6) Uani 1 1 d . . .
H59A H -0.0376 0.6758 0.2455 0.039 Uiso 1 1 calc R . .
H59B H -0.0145 0.6368 0.3036 0.039 Uiso 1 1 calc R . .
C60 C -0.1163(2) 0.6027(3) 0.2591(2) 0.0790(15) Uani 1 1 d . . .
H60A H -0.1208 0.571 0.2902 0.095 Uiso 1 1 calc R . .
H60B H -0.1617 0.6328 0.2639 0.095 Uiso 1 1 calc R . .
C61 C -0.12051(18) 0.57428(16) 0.20092(17) 0.0463(8) Uani 1 1 d . . .
H61A H -0.1461 0.6027 0.172 0.056 Uiso 1 1 calc R . .
H61B H -0.1534 0.5359 0.202 0.056 Uiso 1 1 calc R . .
C62 C -0.03176(16) 0.56068(13) 0.18497(13) 0.0309(6) Uani 1 1 d . . .
H62A H -0.0206 0.5159 0.1873 0.037 Uiso 1 1 calc R . .
H62B H -0.0203 0.5749 0.1446 0.037 Uiso 1 1 calc R . .
C63 C 0.39310(17) 0.46785(13) 0.42230(12) 0.0322(6) Uani 1 1 d . . .
H63A H 0.4246 0.5067 0.4183 0.039 Uiso 1 1 calc R . .
H63B H 0.4225 0.4348 0.401 0.039 Uiso 1 1 calc R . .
C64 C 0.3833(2) 0.45117(17) 0.48593(14) 0.0436(7) Uani 1 1 d . . .
H64A H 0.3765 0.4883 0.5106 0.052 Uiso 1 1 calc R . .
H64B H 0.4312 0.4272 0.5007 0.052 Uiso 1 1 calc R . .
C65 C 0.3054(2) 0.41271(19) 0.48462(17) 0.0568(10) Uani 1 1 d . . .
H65A H 0.2787 0.4124 0.5235 0.068 Uiso 1 1 calc R . .
H65B H 0.3175 0.3698 0.4728 0.068 Uiso 1 1 calc R . .
C66 C 0.25114(19) 0.44464(15) 0.43906(15) 0.0402(7) Uani 1 1 d . . .
H66A H 0.2166 0.4143 0.4175 0.048 Uiso 1 1 calc R . .
H66B H 0.2145 0.4751 0.4579 0.048 Uiso 1 1 calc R . .
C67 C 0.7554(6) 0.7449(4) 0.4160(5) 0.131(3) Uani 1 1 d . . .
H67 H 0.741 0.7374 0.4557 0.157 Uiso 1 1 calc R . .
C68 C 0.8285(5) 0.7753(4) 0.4034(5) 0.167(4) Uani 1 1 d . . .
H68 H 0.8646 0.7892 0.4338 0.201 Uiso 1 1 calc R . .
C69 C 0.8476(5) 0.7849(4) 0.3424(6) 0.150(5) Uani 1 1 d . . .
H69 H 0.8978 0.8044 0.3317 0.18 Uiso 1 1 calc R . .
C70 C 0.7934(6) 0.7658(3) 0.3009(5) 0.137(4) Uani 1 1 d . . .
H70 H 0.8042 0.7739 0.2607 0.164 Uiso 1 1 calc R . .
C71 C 0.7251(6) 0.7357(3) 0.3156(4) 0.138(3) Uani 1 1 d . . .
H71 H 0.6896 0.7207 0.2853 0.166 Uiso 1 1 calc R . .
C72 C 0.7042(6) 0.7258(3) 0.3721(5) 0.137(3) Uani 1 1 d . . .
H72 H 0.6539 0.7055 0.3811 0.164 Uiso 1 1 calc R . .
F1 F 0.72171(15) 0.68451(11) 0.16136(10) 0.0654(6) Uani 1 1 d . . .
F2 F 0.65665(12) 0.70515(10) 0.08105(13) 0.0704(7) Uani 1 1 d . . .
F3 F 0.75761(12) 0.64363(10) 0.08170(11) 0.0582(6) Uani 1 1 d . . .
F4 F 0.57884(12) 0.39505(8) 0.13932(10) 0.0506(5) Uani 1 1 d . . .
F5 F 0.70229(13) 0.42440(10) 0.15981(12) 0.0670(6) Uani 1 1 d . . .
F6 F 0.65934(16) 0.42423(10) 0.07143(10) 0.0651(6) Uani 1 1 d . . .
F7 F 0.18593(11) 0.91695(8) 0.22812(10) 0.0473(5) Uani 1 1 d . . .
F8 F 0.06134(13) 0.92037(9) 0.25885(10) 0.0583(6) Uani 1 1 d . . .
F9 F 0.08804(13) 0.94738(8) 0.17103(10) 0.0560(5) Uani 1 1 d . . .
F10A F -0.1260(5) 0.7522(9) 0.1252(3) 0.099(6) Uani 0.51(2) 1 d P A 1
F11A F -0.0500(10) 0.6967(6) 0.0751(7) 0.114(7) Uani 0.51(2) 1 d P A 1
F12A F -0.0644(7) 0.7888(5) 0.0543(5) 0.079(5) Uani 0.51(2) 1 d P A 1
F10B F -0.0294(7) 0.7555(10) 0.0428(3) 0.105(6) Uani 0.49(2) 1 d P A 2
F11B F -0.1164(8) 0.7910(7) 0.0999(8) 0.124(9) Uani 0.49(2) 1 d P A 2
F12B F -0.0839(7) 0.6993(6) 0.1031(7) 0.101(7) Uani 0.49(2) 1 d P A 2
F13 F 0.56595(12) 0.71597(11) 0.48218(9) 0.0593(6) Uani 1 1 d . . .
F14 F 0.53941(14) 0.69014(12) 0.56919(10) 0.0656(6) Uani 1 1 d . . .
F15 F 0.48313(14) 0.76957(10) 0.53258(15) 0.0835(9) Uani 1 1 d . . .
F16 F 0.25228(16) 0.53899(10) 0.57359(11) 0.0684(7) Uani 1 1 d . . .
F17 F 0.25146(14) 0.62688(12) 0.61469(9) 0.0617(6) Uani 1 1 d . . .
F18 F 0.16919(12) 0.60735(12) 0.54364(9) 0.0578(6) Uani 1 1 d . . .
F19 F -0.07471(17) 0.51127(12) 0.45824(12) 0.0838(9) Uani 1 1 d . . .
F20 F -0.1356(2) 0.5930(3) 0.4393(3) 0.213(3) Uani 1 1 d . . .
F21 F -0.0622(3) 0.58457(17) 0.51480(17) 0.150(2) Uani 1 1 d . . .
F22 F 0.18306(12) 0.76132(9) 0.39132(10) 0.0519(5) Uani 1 1 d . . .
F23 F 0.06979(14) 0.77856(9) 0.43674(9) 0.0546(5) Uani 1 1 d . . .
F24 F 0.06958(16) 0.77142(9) 0.34345(9) 0.0608(6) Uani 1 1 d . . .
F25 F 0.5608(4) 0.29500(14) 0.23158(11) 0.164(2) Uani 1 1 d . . .
F26 F 0.4823(2) 0.27401(13) 0.2990(2) 0.1393(18) Uani 1 1 d . . .
F27 F 0.59851(19) 0.29721(10) 0.31891(10) 0.0758(8) Uani 1 1 d . . .
F28 F 0.60615(19) 0.55252(14) 0.36696(10) 0.0831(9) Uani 1 1 d . . .
F29 F 0.59488(13) 0.58761(10) 0.28148(10) 0.0598(6) Uani 1 1 d . . .
F30 F 0.68770(13) 0.52166(12) 0.30078(16) 0.0867(9) Uani 1 1 d . . .
F31 F 0.15022(14) 0.52705(13) -0.09190(9) 0.0699(7) Uani 1 1 d . . .
F32 F 0.03343(13) 0.53909(14) -0.05565(11) 0.0780(8) Uani 1 1 d . . .
F33 F 0.1010(3) 0.46029(12) -0.03461(11) 0.1033(12) Uani 1 1 d . . .
F34 F 0.18794(16) 0.74668(10) 0.03036(12) 0.0680(6) Uani 1 1 d . . .
F35 F 0.29389(15) 0.70912(10) -0.01013(10) 0.0633(6) Uani 1 1 d . . .
F36 F 0.29111(18) 0.72455(11) 0.08347(10) 0.0768(8) Uani 1 1 d . . .

loop_
_atom_site_aniso_label
_atom_site_aniso_U_11
_atom_site_aniso_U_22
_atom_site_aniso_U_33
_atom_site_aniso_U_23
_atom_site_aniso_U_13
_atom_site_aniso_U_12
Mg1 0.0173(4) 0.0179(4) 0.0258(4) -0.0009(3) 0.0014(3) -0.0008(3)
Mg2 0.0176(4) 0.0168(4) 0.0267(4) -0.0012(3) 0.0007(3) -0.0014(3)
Mg3 0.0180(4) 0.0175(4) 0.0263(4) 0.0003(3) 0.0009(3) -0.0001(3)
N1 0.0174(9) 0.0193(9) 0.0282(10) -0.0013(8) 0.0019(8) 0.0003(7)
N2 0.0175(9) 0.0172(9) 0.0290(10) -0.0001(8) -0.0018(8) -0.0008(7)
N3 0.0219(10) 0.0216(10) 0.0258(10) 0.0009(8) -0.0007(8) -0.0032(8)
N4 0.0184(9) 0.0169(9) 0.0280(10) -0.0014(8) 0.0029(8) -0.0030(7)
N5 0.0213(10) 0.0161(9) 0.0292(10) 0.0013(8) 0.0025(8) 0.0006(7)
N6 0.0181(9) 0.0191(9) 0.0284(10) -0.0029(8) 0.0002(8) -0.0029(7)
O1 0.0275(9) 0.0272(9) 0.0305(9) -0.0053(7) 0.0033(7) 0.0008(7)
O2 0.0181(8) 0.0268(9) 0.0326(9) -0.0041(7) -0.0017(7) -0.0009(7)
O3 0.0265(9) 0.0296(9) 0.0318(10) 0.0090(7) 0.0026(7) 0.0009(7)
P1 0.0163(3) 0.0153(3) 0.0261(3) 0.0000(2) -0.0004(2) -0.0006(2)
P2 0.0242(3) 0.0168(3) 0.0385(4) -0.0022(2) 0.0041(3) -0.0047(2)
C1 0.0211(11) 0.0199(11) 0.0273(12) 0.0009(9) 0.0014(9) -0.0022(9)
C2 0.0175(11) 0.0146(10) 0.0332(13) -0.0004(9) -0.0005(9) 0.0006(8)
C3 0.0206(11) 0.0191(11) 0.0288(12) 0.0009(9) -0.0023(9) -0.0013(9)
C4 0.0192(11) 0.0260(12) 0.0213(11) -0.0002(9) -0.0006(8) -0.0008(9)
C5 0.0210(11) 0.0289(12) 0.0251(12) 0.0034(10) -0.0014(9) 0.0002(9)
C6 0.0203(12) 0.0403(15) 0.0254(12) 0.0065(11) -0.0027(9) -0.0049(10)
C7 0.0164(11) 0.0414(15) 0.0340(14) 0.0032(11) 0.0008(10) 0.0025(10)
C8 0.0227(12) 0.0347(14) 0.0256(12) 0.0006(10) 0.0006(9) 0.0051(10)
C9 0.0210(11) 0.0271(12) 0.0249(12) -0.0001(9) 0.0015(9) 0.0007(9)
C10 0.0209(13) 0.0444(16) 0.0449(16) 0.0076(13) -0.0004(11) -0.0048(11)
C11 0.0291(14) 0.0409(16) 0.0449(17) -0.0006(13) 0.0070(12) 0.0097(12)
C12 0.0184(11) 0.0220(11) 0.0257(12) 0.0020(9) 0.0029(9) -0.0009(9)
C13 0.0191(11) 0.0215(11) 0.0311(13) -0.0005(9) 0.0009(9) 0.0029(9)
C14 0.0226(12) 0.0253(13) 0.0401(14) 0.0047(11) 0.0040(10) 0.0036(10)
C15 0.0234(13) 0.0325(14) 0.0480(16) 0.0129(12) -0.0018(11) 0.0052(11)
C16 0.0237(12) 0.0388(15) 0.0352(14) 0.0122(12) -0.0048(10) -0.0033(11)
C17 0.0244(12) 0.0267(12) 0.0307(13) 0.0040(10) -0.0020(10) -0.0045(10)
C18 0.0326(15) 0.0245(13) 0.0563(19) 0.0022(12) 0.0025(13) 0.0081(11)
C19 0.0388(17) 0.0512(19) 0.0487(19) 0.0196(15) -0.0158(14) -0.0090(14)
C20 0.0219(11) 0.0203(11) 0.0293(12) -0.0007(9) -0.0016(9) 0.0024(9)
C21 0.0234(12) 0.0241(12) 0.0321(13) -0.0010(10) -0.0014(10) -0.0010(9)
C22 0.0259(12) 0.0266(13) 0.0349(14) -0.0042(10) -0.0036(10) 0.0009(10)
C23 0.0317(14) 0.0323(14) 0.0281(13) -0.0048(10) -0.0011(10) 0.0022(11)
C24 0.0275(13) 0.0272(13) 0.0312(13) -0.0013(10) 0.0018(10) 0.0038(10)
C25 0.0223(12) 0.0241(12) 0.0327(13) -0.0019(10) -0.0010(10) -0.0024(9)
C26 0.0332(15) 0.0419(16) 0.0383(15) -0.0078(12) -0.0053(12) -0.0059(12)
C27 0.0361(15) 0.0388(15) 0.0309(14) -0.0026(11) 0.0049(11) -0.0021(12)
C28 0.0202(11) 0.0192(11) 0.0370(14) 0.0004(10) 0.0046(10) -0.0043(9)
C29 0.0271(12) 0.0156(11) 0.0341(13) -0.0007(9) 0.0046(10) -0.0002(9)
C30 0.0206(11) 0.0188(11) 0.0375(14) -0.0063(10) -0.0008(10) -0.0031(9)
C31 0.0186(11) 0.0266(12) 0.0263(12) 0.0005(9) 0.0005(9) -0.0004(9)
C32 0.0288(13) 0.0292(13) 0.0378(15) -0.0026(11) 0.0099(11) -0.0071(11)
C33 0.0328(15) 0.0420(16) 0.0441(17) -0.0069(13) 0.0166(13) -0.0068(12)
C34 0.0326(14) 0.0390(16) 0.0412(16) -0.0115(13) 0.0114(12) -0.0006(12)
C35 0.0278(13) 0.0288(13) 0.0275(13) -0.0053(10) -0.0010(10) -0.0021(10)
C36 0.0188(11) 0.0253(12) 0.0258(12) -0.0011(9) 0.0004(9) -0.0029(9)
C37 0.065(3) 0.053(2) 0.091(3) -0.014(2) 0.055(2) -0.0125(19)
C38 0.0407(16) 0.0333(15) 0.0355(15) -0.0103(12) 0.0048(12) -0.0011(12)
C39 0.0259(12) 0.0217(11) 0.0213(11) 0.0017(9) 0.0021(9) 0.0042(9)
C40 0.0352(14) 0.0245(13) 0.0331(14) -0.0030(10) -0.0040(11) 0.0088(11)
C41 0.0433(17) 0.0330(15) 0.0462(17) -0.0080(13) -0.0093(13) 0.0186(13)
C42 0.0304(14) 0.0435(17) 0.0426(16) -0.0074(13) -0.0076(12) 0.0185(12)
C43 0.0263(13) 0.0367(14) 0.0265(13) 0.0017(11) -0.0016(10) 0.0068(11)
C44 0.0235(12) 0.0251(12) 0.0261(12) 0.0046(9) 0.0024(9) 0.0055(9)
C45 0.050(2) 0.0384(18) 0.091(3) -0.0237(19) -0.024(2) 0.0215(16)
C46 0.0259(13) 0.0445(17) 0.0401(16) 0.0036(13) -0.0072(11) 0.0033(12)
C47 0.0152(10) 0.0265(12) 0.0284(12) -0.0052(10) -0.0007(9) 0.0028(9)
C48 0.0184(11) 0.0288(13) 0.0349(14) -0.0090(10) -0.0006(10) -0.0008(9)
C49 0.0207(12) 0.0403(15) 0.0285(13) -0.0091(11) -0.0019(10) 0.0032(10)
C50 0.0274(13) 0.0418(16) 0.0294(13) -0.0003(11) -0.0021(10) 0.0019(11)
C51 0.0290(13) 0.0350(14) 0.0299(13) 0.0005(11) -0.0017(10) -0.0014(11)
C52 0.0237(12) 0.0298(13) 0.0279(13) -0.0041(10) -0.0028(9) -0.0011(10)
C53 0.0326(15) 0.0511(18) 0.0344(15) -0.0123(13) 0.0005(11) -0.0083(13)
C54 0.0517(19) 0.0449(18) 0.0336(15) 0.0097(13) -0.0097(13) -0.0133(15)
C55 0.0321(14) 0.0430(16) 0.0279(13) -0.0020(11) -0.0003(11) 0.0040(12)
C56 0.0377(16) 0.0533(19) 0.0296(14) -0.0098(13) 0.0034(12) 0.0047(14)
C57 0.072(2) 0.0455(19) 0.0456(19) -0.0174(15) 0.0116(17) 0.0032(17)
C58 0.0403(16) 0.0268(14) 0.0428(16) -0.0105(12) 0.0050(12) 0.0003(11)
C59 0.0261(13) 0.0350(14) 0.0370(15) -0.0060(11) 0.0039(11) 0.0031(11)
C60 0.0296(18) 0.107(4) 0.100(4) -0.049(3) 0.0050(19) 0.001(2)
C61 0.0216(13) 0.0440(18) 0.073(2) -0.0142(16) -0.0103(14) 0.0019(12)
C62 0.0258(13) 0.0306(13) 0.0363(14) -0.0053(11) -0.0051(10) -0.0049(10)
C63 0.0280(13) 0.0345(14) 0.0341(14) 0.0075(11) 0.0013(11) 0.0052(11)
C64 0.0420(17) 0.056(2) 0.0332(15) 0.0104(14) 0.0034(12) 0.0174(15)
C65 0.0437(19) 0.067(2) 0.060(2) 0.0388(19) 0.0156(16) 0.0145(17)
C66 0.0323(15) 0.0393(16) 0.0494(18) 0.0183(13) 0.0105(13) 0.0000(12)
C67 0.126(6) 0.077(4) 0.191(9) 0.058(5) 0.063(6) 0.024(4)
C68 0.115(6) 0.108(6) 0.279(12) 0.099(7) -0.018(7) 0.043(5)
C69 0.087(5) 0.090(5) 0.273(13) 0.116(7) 0.073(6) 0.048(4)
C70 0.139(7) 0.059(4) 0.214(10) 0.045(5) 0.096(7) 0.043(4)
C71 0.168(7) 0.064(4) 0.186(8) 0.006(4) 0.100(7) 0.015(4)
C72 0.133(7) 0.077(4) 0.203(10) 0.007(5) 0.080(7) -0.006(4)
F1 0.0670(14) 0.0706(15) 0.0586(13) -0.0083(11) 0.0009(11) -0.0393(12)
F2 0.0330(10) 0.0559(13) 0.122(2) 0.0480(13) -0.0071(11) -0.0093(9)
F3 0.0326(10) 0.0596(13) 0.0829(15) 0.0054(11) 0.0218(10) -0.0095(9)
F4 0.0417(10) 0.0311(9) 0.0794(14) 0.0024(9) 0.0192(9) 0.0078(8)
F5 0.0447(11) 0.0524(12) 0.1035(19) 0.0036(12) -0.0195(12) 0.0223(10)
F6 0.0837(16) 0.0520(12) 0.0605(13) -0.0105(10) 0.0346(12) 0.0148(11)
F7 0.0364(9) 0.0240(8) 0.0813(14) -0.0080(8) -0.0081(9) 0.0021(7)
F8 0.0583(13) 0.0408(11) 0.0763(15) -0.0149(10) 0.0184(11) 0.0096(9)
F9 0.0592(12) 0.0250(9) 0.0834(15) 0.0135(9) -0.0104(11) 0.0091(8)
F10A 0.033(4) 0.180(16) 0.083(5) 0.007(6) -0.010(3) -0.039(6)
F11A 0.119(10) 0.073(8) 0.147(12) -0.049(8) -0.104(9) 0.028(6)
F12A 0.077(7) 0.086(6) 0.071(6) 0.051(5) -0.047(5) -0.039(5)
F10B 0.072(6) 0.202(17) 0.041(3) 0.019(5) -0.020(3) -0.040(7)
F11B 0.062(7) 0.133(10) 0.174(17) -0.046(10) -0.080(10) 0.047(7)
F12B 0.087(8) 0.086(9) 0.129(10) 0.066(8) -0.080(7) -0.064(8)
F13 0.0420(11) 0.0839(16) 0.0522(12) -0.0124(11) 0.0015(9) -0.0292(10)
F14 0.0559(13) 0.0868(17) 0.0537(12) 0.0091(11) -0.0248(10) -0.0248(12)
F15 0.0509(13) 0.0431(12) 0.156(3) -0.0425(15) -0.0264(15) -0.0024(10)
F16 0.0850(16) 0.0436(11) 0.0775(15) 0.0195(11) 0.0433(13) 0.0076(11)
F17 0.0581(13) 0.0890(16) 0.0385(10) -0.0220(10) 0.0187(9) -0.0197(11)
F18 0.0318(10) 0.0895(16) 0.0523(12) 0.0123(11) 0.0061(8) -0.0079(10)
F19 0.0880(18) 0.0718(16) 0.0929(18) -0.0255(14) 0.0587(15) -0.0449(14)
F20 0.0489(18) 0.220(5) 0.373(8) 0.176(6) 0.100(3) 0.035(2)
F21 0.210(4) 0.118(3) 0.126(3) -0.072(2) 0.136(3) -0.102(3)
F22 0.0464(11) 0.0386(10) 0.0709(13) -0.0175(9) 0.0121(9) -0.0153(8)
F23 0.0691(13) 0.0394(10) 0.0556(12) -0.0225(9) 0.0209(10) -0.0054(9)
F24 0.0936(17) 0.0362(10) 0.0523(12) 0.0036(9) -0.0141(11) 0.0046(10)
F25 0.387(7) 0.0670(18) 0.0377(13) -0.0121(12) -0.010(2) 0.127(3)
F26 0.090(2) 0.0422(15) 0.286(6) 0.020(2) 0.017(3) 0.0193(15)
F27 0.128(2) 0.0456(12) 0.0534(13) -0.0057(10) -0.0164(13) 0.0476(14)
F28 0.107(2) 0.099(2) 0.0434(12) -0.0104(12) -0.0057(12) -0.0548(17)
F29 0.0491(12) 0.0504(12) 0.0792(15) 0.0188(11) -0.0257(11) -0.0160(9)
F30 0.0240(10) 0.0710(16) 0.165(3) -0.0106(17) 0.0015(13) 0.0021(10)
F31 0.0526(12) 0.120(2) 0.0377(11) -0.0316(12) 0.0103(9) -0.0270(13)
F32 0.0350(11) 0.129(2) 0.0693(15) -0.0414(15) -0.0214(10) 0.0025(12)
F33 0.203(4) 0.0511(14) 0.0542(14) -0.0131(11) -0.0470(18) -0.0296(18)
F34 0.0790(16) 0.0386(11) 0.0863(17) 0.0043(11) -0.0039(13) 0.0037(11)
F35 0.0737(15) 0.0564(13) 0.0602(13) 0.0122(10) 0.0193(11) -0.0186(11)
F36 0.117(2) 0.0570(13) 0.0558(13) 0.0233(11) -0.0380(13) -0.0497(14)

loop_
_atom_type_symbol
_atom_type_description
_atom_type_scat_dispersion_real
_atom_type_scat_dispersion_imag
_atom_type_scat_source
C C 0.0033 0.0016 'International Tables Vol C Tables 4.2.6.8 and 6.1.1.4'
H H 0 0 'International Tables Vol C Tables 4.2.6.8 and 6.1.1.4'
N N 0.0061 0.0033 'International Tables Vol C Tables 4.2.6.8 and 6.1.1.4'
O O 0.0106 0.006 'International Tables Vol C Tables 4.2.6.8 and 6.1.1.4'
F F 0.0171 0.0103 'International Tables Vol C Tables 4.2.6.8 and 6.1.1.4'
Mg Mg 0.0486 0.0363 'International Tables Vol C Tables 4.2.6.8 and 6.1.1.4'
P P 0.1023 0.0942 'International Tables Vol C Tables 4.2.6.8 and 6.1.1.4'

loop_
_geom_angle_atom_site_label_1
_geom_angle_atom_site_label_2
_geom_angle_atom_site_label_3
_geom_angle
N1 Mg1 O1 100.19(8)
N1 Mg1 N5 115.03(9)
O1 Mg1 N5 108.44(8)
N1 Mg1 N6 132.24(9)
O1 Mg1 N6 95.70(8)
N5 Mg1 N6 101.69(8)
N1 Mg1 C47 111.26(8)
O1 Mg1 C47 80.92(7)
N5 Mg1 C47 129.74(8)
N6 Mg1 C47 28.67(7)
N1 Mg1 P1 60.70(6)
O1 Mg1 P1 157.84(6)
N5 Mg1 P1 90.90(6)
N6 Mg1 P1 90.68(6)
C47 Mg1 P1 95.20(5)
N1 Mg1 Mg3 102.50(7)
O1 Mg1 Mg3 145.36(6)
N5 Mg1 Mg3 37.61(6)
N6 Mg1 Mg3 88.09(6)
C47 Mg1 Mg3 113.99(6)
P1 Mg1 Mg3 55.82(2)
N1 Mg1 Mg2 112.62(6)
O1 Mg1 Mg2 131.77(6)
N5 Mg1 Mg2 89.07(6)
N6 Mg1 Mg2 36.10(6)
C47 Mg1 Mg2 55.07(5)
P1 Mg1 Mg2 56.86(2)
Mg3 Mg1 Mg2 59.99(2)
N2 Mg2 O2 104.05(8)
N2 Mg2 N6 117.09(9)
O2 Mg2 N6 107.42(8)
N2 Mg2 N4 125.69(9)
O2 Mg2 N4 97.59(8)
N6 Mg2 N4 102.25(8)
N2 Mg2 C31 106.48(8)
O2 Mg2 C31 82.60(7)
N6 Mg2 C31 130.31(8)
N4 Mg2 C31 28.73(7)
N2 Mg2 P1 59.13(6)
O2 Mg2 P1 161.84(6)
N6 Mg2 P1 87.78(6)
N4 Mg2 P1 88.54(6)
C31 Mg2 P1 95.26(5)
N2 Mg2 Mg3 106.80(6)
O2 Mg2 Mg3 133.65(6)
N6 Mg2 Mg3 88.16(6)
N4 Mg2 Mg3 36.07(5)
C31 Mg2 Mg3 55.98(5)
P1 Mg2 Mg3 54.55(2)
N2 Mg2 Mg1 101.30(6)
O2 Mg2 Mg1 143.80(6)
N6 Mg2 Mg1 36.95(6)
N4 Mg2 Mg1 88.02(6)
C31 Mg2 Mg1 114.29(6)
P1 Mg2 Mg1 53.05(2)
Mg3 Mg2 Mg1 59.33(2)
N3 Mg3 O3 100.60(9)
N3 Mg3 N4 115.03(9)
O3 Mg3 N4 111.23(8)
N3 Mg3 N5 129.00(9)
O3 Mg3 N5 95.04(8)
N4 Mg3 N5 103.36(8)
N3 Mg3 P1 59.10(6)
O3 Mg3 P1 155.00(6)
N4 Mg3 P1 91.77(6)
N5 Mg3 P1 88.73(6)
N3 Mg3 Mg1 108.43(7)
O3 Mg3 Mg1 131.92(6)
N4 Mg3 Mg1 90.25(6)
N5 Mg3 Mg1 37.08(6)
P1 Mg3 Mg1 54.10(2)
N3 Mg3 Mg2 101.27(7)
O3 Mg3 Mg2 147.81(6)
N4 Mg3 Mg2 37.27(6)
N5 Mg3 Mg2 89.27(6)
P1 Mg3 Mg2 56.70(2)
Mg1 Mg3 Mg2 60.68(2)
C4 N1 C1 115.00(19)
C4 N1 Mg1 131.18(16)
C1 N1 Mg1 113.82(14)
C12 N2 C2 113.22(18)
C12 N2 Mg2 129.16(16)
C2 N2 Mg2 117.00(15)
C20 N3 C3 115.8(2)
C20 N3 Mg3 126.73(16)
C3 N3 Mg3 116.40(15)
C31 N4 C28 111.72(18)
C31 N4 Mg3 114.77(15)
C28 N4 Mg3 111.24(15)
C31 N4 Mg2 104.32(15)
C28 N4 Mg2 107.51(15)
Mg3 N4 Mg2 106.66(9)
C39 N5 C29 112.12(19)
C39 N5 Mg1 108.23(15)
C29 N5 Mg1 112.19(16)
C39 N5 Mg3 110.52(15)
C29 N5 Mg3 108.26(15)
Mg1 N5 Mg3 105.30(9)
C47 N6 C30 112.72(19)
C47 N6 Mg2 111.95(15)
C30 N6 Mg2 112.88(15)
C47 N6 Mg1 104.52(14)
C30 N6 Mg1 107.17(14)
Mg2 N6 Mg1 106.95(9)
C58 O1 C55 109.2(2)
C58 O1 Mg1 130.03(17)
C55 O1 Mg1 119.59(16)
C62 O2 C59 108.41(19)
C62 O2 Mg2 127.16(15)
C59 O2 Mg2 124.06(15)
C66 O3 C63 108.9(2)
C66 O3 Mg3 130.28(16)
C63 O3 Mg3 119.76(15)
C2 P1 C3 104.24(11)
C2 P1 C1 108.15(11)
C3 P1 C1 105.50(11)
C2 P1 Mg1 131.42(8)
C3 P1 Mg1 122.69(8)
C1 P1 Mg1 72.84(8)
C2 P1 Mg3 118.99(8)
C3 P1 Mg3 71.95(8)
C1 P1 Mg3 132.08(8)
Mg1 P1 Mg3 70.08(3)
C2 P1 Mg2 70.59(7)
C3 P1 Mg2 129.79(8)
C1 P1 Mg2 123.89(8)
Mg1 P1 Mg2 70.09(2)
Mg3 P1 Mg2 68.75(2)
C29 P2 C28 105.96(12)
C29 P2 C30 104.50(12)
C28 P2 C30 107.74(12)
N1 C1 P1 104.36(15)
N2 C2 P1 107.41(15)
N3 C3 P1 103.98(15)
N1 C4 C5 124.9(2)
N1 C4 C9 119.0(2)
C5 C4 C9 116.1(2)
C6 C5 C4 120.6(2)
C7 C6 C5 122.5(2)
C7 C6 C10 119.7(2)
C5 C6 C10 117.8(3)
C6 C7 C8 117.5(2)
C9 C8 C7 121.5(2)
C9 C8 C11 119.9(2)
C7 C8 C11 118.6(2)
C8 C9 C4 121.8(2)
F2 C10 F1 109.1(3)
F2 C10 F3 105.6(3)
F1 C10 F3 104.8(2)
F2 C10 C6 113.1(2)
F1 C10 C6 111.8(2)
F3 C10 C6 112.0(3)
F4 C11 F5 107.2(3)
F4 C11 F6 105.8(3)
F5 C11 F6 105.3(2)
F4 C11 C8 113.8(2)
F5 C11 C8 112.8(3)
F6 C11 C8 111.4(3)
N2 C12 C13 123.5(2)
N2 C12 C17 120.1(2)
C13 C12 C17 116.4(2)
C14 C13 C12 121.0(2)
C15 C14 C13 121.6(3)
C15 C14 C18 120.3(2)
C13 C14 C18 118.0(2)
C14 C15 C16 117.9(2)
C17 C16 C15 122.0(3)
C17 C16 C19 118.5(3)
C15 C16 C19 119.5(3)
C16 C17 C12 121.1(2)
F7 C18 F8 106.6(3)
F7 C18 F9 106.4(2)
F8 C18 F9 105.0(2)
F7 C18 C14 114.2(2)
F8 C18 C14 111.6(2)
F9 C18 C14 112.4(3)
F12B C19 F12A 127.8(6)
F12B C19 F11A 38.8(7)
F12A C19 F11A 106.7(7)
F12B C19 F10B 106.1(8)
F12A C19 F10B 43.4(6)
F11A C19 F10B 70.7(8)
F12B C19 F11B 107.1(8)
F12A C19 F11B 62.5(7)
F11A C19 F11B 131.0(6)
F10B C19 F11B 104.3(7)
F12B C19 F10A 67.4(7)
F12A C19 F10A 105.1(6)
F11A C19 F10A 104.0(7)
F10B C19 F10A 137.1(5)
F11B C19 F10A 46.1(6)
F12B C19 C16 115.3(5)
F12A C19 C16 115.5(4)
F11A C19 C16 114.5(5)
F10B C19 C16 110.5(4)
F11B C19 C16 112.7(4)
F10A C19 C16 110.1(4)
N3 C20 C25 119.2(2)
N3 C20 C21 124.3(2)
C25 C20 C21 116.5(2)
C22 C21 C20 120.3(2)
C21 C22 C23 122.5(2)
C21 C22 C26 119.7(3)
C23 C22 C26 117.8(2)
C24 C23 C22 117.4(2)
C25 C24 C23 121.6(2)
C25 C24 C27 118.2(2)
C23 C24 C27 120.2(2)
C24 C25 C20 121.7(2)
F15 C26 F13 107.4(3)
F15 C26 F14 106.1(3)
F13 C26 F14 104.3(3)
F15 C26 C22 113.0(2)
F13 C26 C22 113.5(2)
F14 C26 C22 111.9(3)
F18 C27 F16 106.0(3)
F18 C27 F17 106.7(2)
F16 C27 F17 106.3(3)
F18 C27 C24 112.9(2)
F16 C27 C24 112.2(2)
F17 C27 C24 112.2(2)
N4 C28 P2 121.37(17)
N5 C29 P2 121.16(17)
N6 C30 P2 120.69(17)
C36 C31 C32 116.9(2)
C36 C31 N4 118.3(2)
C32 C31 N4 124.7(2)
C36 C31 Mg2 86.05(15)
C32 C31 Mg2 136.40(18)
N4 C31 Mg2 46.95(11)
C33 C32 C31 120.2(3)
C34 C33 C32 122.5(3)
C34 C33 C37 117.9(3)
C32 C33 C37 119.5(3)
C33 C34 C35 117.6(3)
C34 C35 C36 121.1(2)
C34 C35 C38 120.0(2)
C36 C35 C38 118.6(2)
C35 C36 C31 121.6(2)
F20 C37 F19 106.9(5)
F20 C37 F21 107.3(5)
F19 C37 F21 103.5(4)
F20 C37 C33 111.7(4)
F19 C37 C33 114.6(3)
F21 C37 C33 112.2(4)
F23 C38 F22 108.1(2)
F23 C38 F24 105.7(3)
F22 C38 F24 106.1(3)
F23 C38 C35 113.1(2)
F22 C38 C35 112.7(2)
F24 C38 C35 110.7(2)
C44 C39 C40 117.0(2)
C44 C39 N5 118.8(2)
C40 C39 N5 124.2(2)
C41 C40 C39 120.4(3)
C42 C41 C40 122.5(3)
C42 C41 C45 120.0(3)
C40 C41 C45 117.6(3)
C41 C42 C43 117.8(3)
C44 C43 C42 120.7(3)
C44 C43 C46 118.8(2)
C42 C43 C46 120.5(2)
C43 C44 C39 121.7(2)
F25 C45 F27 113.9(4)
F25 C45 F26 103.2(4)
F27 C45 F26 96.8(4)
F25 C45 C41 114.4(4)
F27 C45 C41 114.9(3)
F26 C45 C41 111.5(3)
F30 C46 F29 107.0(3)
F30 C46 F28 107.0(3)
F29 C46 F28 104.6(3)
F30 C46 C43 113.0(3)
F29 C46 C43 113.2(2)
F28 C46 C43 111.5(3)
C52 C47 C48 116.9(2)
C52 C47 N6 117.6(2)
C48 C47 N6 125.5(2)
C52 C47 Mg1 91.68(15)
C48 C47 Mg1 130.53(17)
N6 C47 Mg1 46.82(11)
C49 C48 C47 120.0(2)
C50 C49 C48 122.5(2)
C50 C49 C53 117.7(3)
C48 C49 C53 119.9(3)
C49 C50 C51 117.8(3)
C52 C51 C50 120.8(3)
C52 C51 C54 119.5(2)
C50 C51 C54 119.7(3)
C51 C52 C47 122.0(2)
F33 C53 F32 105.5(3)
F33 C53 F31 107.2(3)
F32 C53 F31 104.4(3)
F33 C53 C49 113.5(3)
F32 C53 C49 112.7(3)
F31 C53 C49 112.7(2)
F36 C54 F35 109.5(3)
F36 C54 F34 105.0(3)
F35 C54 F34 105.3(3)
F36 C54 C51 112.7(2)
F35 C54 C51 111.8(3)
F34 C54 C51 112.1(3)
O1 C55 C56 104.8(2)
C55 C56 C57 101.7(3)
C56 C57 C58 103.5(3)
O1 C58 C57 105.2(3)
O2 C59 C60 103.7(2)
C61 C60 C59 105.7(3)
C60 C61 C62 105.4(3)
O2 C62 C61 106.0(2)
O3 C63 C64 105.2(2)
C63 C64 C65 102.2(3)
C64 C65 C66 103.6(3)
O3 C66 C65 105.3(2)
C72 C67 C68 120.6(10)
C67 C68 C69 117.4(10)
C70 C69 C68 119.2(8)
C71 C70 C69 120.6(10)
C70 C71 C72 122.3(11)
C71 C72 C67 119.8(9)

loop_
_geom_bond_atom_site_label_1
_geom_bond_atom_site_label_2
_geom_bond_distance
Mg1 N1 2.043(2)
Mg1 O1 2.0674(19)
Mg1 N5 2.117(2)
Mg1 N6 2.158(2)
Mg1 C47 2.865(2)
Mg1 P1 2.9184(10)
Mg1 Mg3 3.3870(12)
Mg1 Mg2 3.4337(11)
Mg2 N2 2.035(2)
Mg2 O2 2.0543(18)
Mg2 N6 2.115(2)
Mg2 N4 2.155(2)
Mg2 C31 2.858(3)
Mg2 P1 3.0581(10)
Mg2 Mg3 3.4101(11)
Mg3 N3 2.028(2)
Mg3 O3 2.0574(19)
Mg3 N4 2.096(2)
Mg3 N5 2.143(2)
Mg3 P1 2.9805(10)
N1 C4 1.371(3)
N1 C1 1.464(3)
N2 C12 1.375(3)
N2 C2 1.463(3)
N3 C20 1.371(3)
N3 C3 1.458(3)
N4 C31 1.418(3)
N4 C28 1.486(3)
N5 C39 1.415(3)
N5 C29 1.485(3)
N6 C47 1.420(3)
N6 C30 1.481(3)
O1 C58 1.463(3)
O1 C55 1.467(3)
O2 C62 1.461(3)
O2 C59 1.468(3)
O3 C66 1.464(3)
O3 C63 1.467(3)
P1 C2 1.833(2)
P1 C3 1.836(2)
P1 C1 1.838(2)
P2 C29 1.838(3)
P2 C28 1.841(3)
P2 C30 1.846(3)
C4 C5 1.411(3)
C4 C9 1.421(3)
C5 C6 1.395(4)
C6 C7 1.373(4)
C6 C10 1.501(4)
C7 C8 1.395(4)
C8 C9 1.374(3)
C8 C11 1.493(4)
C10 F2 1.312(4)
C10 F1 1.322(4)
C10 F3 1.338(4)
C11 F4 1.330(4)
C11 F5 1.331(4)
C11 F6 1.338(4)
C12 C13 1.408(3)
C12 C17 1.413(3)
C13 C14 1.394(3)
C14 C15 1.376(4)
C14 C18 1.488(4)
C15 C16 1.381(4)
C16 C17 1.381(4)
C16 C19 1.503(4)
C18 F7 1.328(4)
C18 F8 1.343(4)
C18 F9 1.346(4)
C19 F12B 1.247(10)
C19 F12A 1.275(6)
C19 F11A 1.306(10)
C19 F10B 1.312(8)
C19 F11B 1.316(8)
C19 F10A 1.326(8)
C20 C25 1.409(4)
C20 C21 1.414(3)
C21 C22 1.382(4)
C22 C23 1.386(4)
C22 C26 1.502(4)
C23 C24 1.383(4)
C24 C25 1.377(4)
C24 C27 1.503(4)
C26 F15 1.306(4)
C26 F13 1.326(4)
C26 F14 1.343(4)
C27 F18 1.318(4)
C27 F16 1.326(4)
C27 F17 1.332(3)
C31 C36 1.404(3)
C31 C32 1.406(3)
C32 C33 1.387(4)
C33 C34 1.381(4)
C33 C37 1.505(4)
C34 C35 1.383(4)
C35 C36 1.386(4)
C35 C38 1.500(4)
C37 F20 1.276(7)
C37 F19 1.306(5)
C37 F21 1.313(6)
C38 F23 1.326(3)
C38 F22 1.326(4)
C38 F24 1.346(4)
C39 C44 1.403(4)
C39 C40 1.404(3)
C40 C41 1.384(4)
C41 C42 1.377(5)
C41 C45 1.507(4)
C42 C43 1.393(4)
C43 C44 1.384(4)
C43 C46 1.494(4)
C45 F25 1.215(5)
C45 F27 1.259(4)
C45 F26 1.403(6)
C46 F30 1.311(4)
C46 F29 1.322(4)
C46 F28 1.328(4)
C47 C52 1.402(4)
C47 C48 1.409(3)
C48 C49 1.393(4)
C49 C50 1.376(4)
C49 C53 1.500(4)
C50 C51 1.389(4)
C51 C52 1.383(4)
C51 C54 1.507(4)
C53 F33 1.302(4)
C53 F32 1.315(4)
C53 F31 1.324(4)
C54 F36 1.317(4)
C54 F35 1.327(4)
C54 F34 1.337(4)
C55 C56 1.514(4)
C56 C57 1.516(5)
C57 C58 1.520(4)
C59 C60 1.487(5)
C60 C61 1.463(6)
C61 C62 1.513(4)
C63 C64 1.504(4)
C64 C65 1.511(5)
C65 C66 1.519(4)
C67 C72 1.354(12)
C67 C68 1.387(11)
C68 C69 1.441(14)
C69 C70 1.347(13)
C70 C71 1.330(10)
C71 C72 1.352(12)
